data_1001539
loop_
_publ_author_name
'Benhamada, L'
'Grandin, A'
'Borel, M M'
'Leclaire, A'
'Raveau, B'

_publ_section_title
;
Na/2VP~2~O~8~: A Tetravalent Vanadium Diphosphate with a Layered
Structure
;
_journal_coden_ASTM JSSCBI
_journal_name_full 'Journal of Solid State Chemistry'
_journal_page_first 154
_journal_page_last 160
_journal_paper_doi 10.1016/0022-4596(92)90211-D
_journal_volume 101
_journal_year 1992
_chemical_formula_structural 'Na2 (P2 V O8)'
_chemical_formula_sum 'Na2 O8 P2 V'
_chemical_name_systematic 'Disodium phyllo-diphosphatovanadate(IV)'
_space_group_IT_number 14
_symmetry_cell_setting monoclinic
_symmetry_Int_Tables_number 14
_symmetry_space_group_name_Hall '-P 2ybc'
_symmetry_space_group_name_H-M 'P 1 21/c 1'
_cell_angle_alpha 90
_cell_angle_beta 99.49(1)
_cell_angle_gamma 90
_cell_formula_units_Z 4
_cell_length_a 7.7178(6)
_cell_length_b 13.3233(8)
_cell_length_c 6.287(3)
_cell_volume 637.6
_refine_ls_R_factor_all 0.025
_cod_database_code 1001539

loop_
_symmetry_equiv_pos_as_xyz
x,y,z
-x,1/2+y,1/2-z
-x,-y,-z
x,1/2-y,1/2+z

loop_
_atom_site_label
_atom_site_type_symbol
_atom_site_symmetry_multiplicity
_atom_site_Wyckoff_symbol
_atom_site_fract_x
_atom_site_fract_y
_atom_site_fract_z
_atom_site_occupancy
_atom_site_attached_hydrogens
_atom_site_calc_flag
V1 V4+ 4 e 0.22827(3) 0.42441(2) 0.27003(4) 1. 0 d
P1 P5+ 4 e 0.35999(5) 0.62441(3) 0.54265(6) 1. 0 d
P2 P5+ 4 e 0.17255(5) 0.48123(3) 0.75090(6) 1. 0 d
Na1 Na1+ 4 e 0.0735(1) 0.70519(8) 0.1615(2) 1. 0 d
Na2 Na1+ 4 e 0.5190(1) 0.36430(8) 0.9288(2) 1. 0 d
O1 O2- 4 e 0.3635(2) 0.5616(9) 0.3562(2) 1. 0 d
O2 O2- 4 e 0.4659(2) 0.3591(1) 0.3033(2) 1. 0 d
O3 O2- 4 e 0.1118(2) 0.3265(1) 0.1913(2) 1. 0 d
O4 O2- 4 e 0.2299(2) 0.40891(9) 0.5899(2) 1. 0 d
O5 O2- 4 e 0.0227(2) 0.5227(1) 0.2451(2) 1. 0 d
O6 O2- 4 e 0.2803(2) 0.4643(1) -0.0263(2) 1. 0 d
O7 O2- 4 e 0.2184(2) 0.59215(9) 0.6856(2) 1. 0 d
O8 O2- 4 e 0.2864(2) 0.73565(9) 0.4742(2) 1. 0 d

loop_
_atom_type_symbol
_atom_type_oxidation_number
V4+ 4.000
P5+ 5.000
Na1+ 1.000
O2- -2.000
